data_1559604
loop_
_publ_author_name
'Bayer, Uwe'
'Werner, Daniel'
'Berkefeld, Andreas'
'Maichle-M\"ossmer, C\"acilia'
'Anwander, Reiner'

_publ_section_title
;
 Cerium-quinone redox couples put under scrutiny.
;
_journal_issue 4
_journal_name_full 'Chemical science'
_journal_page_first 1343
_journal_page_last 1351
_journal_paper_doi 10.1039/d0sc04489j
_journal_volume 12
_journal_year 2020
_chemical_formula_sum 'C100 H196 Ce2 O28 Si4'
_chemical_formula_weight 2239.16
_chemical_properties_physical Air-sensitive,Moisture-sensitive
_space_group_crystal_system monoclinic
_space_group_IT_number 14
_space_group_name_Hall '-P 2ybc'
_space_group_name_H-M_alt 'P 1 21/c 1'
_atom_sites_solution_hydrogens geom
_audit_creation_method SHELXL-2014/7
_audit_update_record
;
2020-08-10 deposited with the CCDC.	2020-11-23 downloaded from the CCDC.
;
_cell_angle_alpha 90
_cell_angle_beta 94.4068(11)
_cell_angle_gamma 90
_cell_formula_units_Z 2
_cell_length_a 20.8578(10)
_cell_length_b 24.2951(10)
_cell_length_c 11.7354(5)
_cell_measurement_reflns_used 7030
_cell_measurement_temperature 100(2)
_cell_measurement_theta_max 24.78
_cell_measurement_theta_min 2.23
_cell_volume 5929.2(5)
_computing_cell_refinement 'SAINT V8.37A (Bruker AXS Inc., 2015)'
_computing_data_collection 'Bruker Apex3'
_computing_data_reduction 'SAINT V8.37A (Bruker AXS Inc., 2015)'
_computing_structure_refinement 'SHELXL-2014/7 (Sheldrick, 2014)'
_computing_structure_solution 'XT, VERSION 2014/5,SHELXS-13 (Sheldrick 2008)'
_diffrn_ambient_temperature 100(2)
_diffrn_measured_fraction_theta_full 0.998
_diffrn_measured_fraction_theta_max 0.998
_diffrn_measurement_device_type 'Bruker APEX II DUO'
_diffrn_measurement_method 'omega scans'
_diffrn_radiation_type MoK\a
_diffrn_radiation_wavelength 0.71073
_diffrn_reflns_av_R_equivalents 0.0683
_diffrn_reflns_av_unetI/netI 0.0782
_diffrn_reflns_Laue_measured_fraction_full 0.998
_diffrn_reflns_Laue_measured_fraction_max 0.998
_diffrn_reflns_limit_h_max 24
_diffrn_reflns_limit_h_min -19
_diffrn_reflns_limit_k_max 28
_diffrn_reflns_limit_k_min -25
_diffrn_reflns_limit_l_max 13
_diffrn_reflns_limit_l_min -13
_diffrn_reflns_number 37124
_diffrn_reflns_point_group_measured_fraction_full 0.998
_diffrn_reflns_point_group_measured_fraction_max 0.998
_diffrn_reflns_theta_full 25.045
_diffrn_reflns_theta_max 25.045
_diffrn_reflns_theta_min 1.676
_diffrn_source 'ImuS-focus sealed tube'
_exptl_absorpt_coefficient_mu 0.864
_exptl_absorpt_correction_T_max 0.7452
_exptl_absorpt_correction_T_min 0.6734
_exptl_absorpt_correction_type multi-scan
_exptl_absorpt_process_details
;
SADABS-2016/2 (Bruker,2016/2) was used for absorption correction.
wR2(int) was 0.1011 before and 0.0502 after correction.
The Ratio of minimum to maximum transmission is 0.9037.
The \l/2 correction factor is Not present.
;
_exptl_crystal_colour 'clear blue'
_exptl_crystal_density_diffrn 1.254
_exptl_crystal_description plate
_exptl_crystal_F_000 2384
_exptl_crystal_size_max 0.220
_exptl_crystal_size_mid 0.120
_exptl_crystal_size_min 0.010
_refine_diff_density_max 1.553
_refine_diff_density_min -1.251
_refine_diff_density_rms 0.111
_refine_ls_extinction_method none
_refine_ls_goodness_of_fit_ref 1.064
_refine_ls_hydrogen_treatment constr
_refine_ls_matrix_type full
_refine_ls_number_parameters 740
_refine_ls_number_reflns 10454
_refine_ls_number_restraints 792
_refine_ls_restrained_S_all 1.046
_refine_ls_R_factor_all 0.1063
_refine_ls_R_factor_gt 0.0539
_refine_ls_shift/su_max 0.001
_refine_ls_shift/su_mean 0.000
_refine_ls_structure_factor_coef Fsqd
_refine_ls_weighting_details 'w=1/[\s^2^(Fo^2^)+25.3591P] where P=(Fo^2^+2Fc^2^)/3'
_refine_ls_weighting_scheme calc
_refine_ls_wR_factor_gt 0.0834
_refine_ls_wR_factor_ref 0.1005
_reflns_Friedel_coverage 0.000
_reflns_number_gt 6933
_reflns_number_total 10454
_reflns_threshold_expression 'I > 2\s(I)'
_cod_data_source_file d0sc04489j2.cif
_cod_data_source_block 8_mo_ub09
_cod_depositor_comments
;Adding full bibliography for 1559596--1559611.cif.

 Adding full bibliography for 1559596--1559611.cif.
;
_cod_original_sg_symbol_H-M 'P 21/c'
_cod_database_code 1559604
_shelx_shelxl_version_number 2014/7
_shelx_space_group_comment
;
The symmetry employed for this shelxl refinement is uniquely defined
by the following loop, which should always be used as a source of
symmetry information in preference to the above space-group names.
They are only intended as comments.
;
_shelx_estimated_absorpt_t_min 0.833
_shelx_estimated_absorpt_t_max 0.991

loop_
_space_group_symop_operation_xyz
'x, y, z'
'-x, y+1/2, -z+1/2'
'-x, -y, -z'
'x, -y-1/2, z-1/2'

loop_
_atom_site_label
_atom_site_type_symbol
_atom_site_fract_x
_atom_site_fract_y
_atom_site_fract_z
_atom_site_U_iso_or_equiv
_atom_site_adp_type
_atom_site_occupancy
_atom_site_site_symmetry_order
_atom_site_calc_flag
_atom_site_refinement_flags_posn
_atom_site_refinement_flags_adp
_atom_site_refinement_flags_occupancy
_atom_site_disorder_assembly
_atom_site_disorder_group
C101 C 0.0181(4) 0.6798(4) 0.6398(7) 0.074(2) Uani 1 1 d . U . . .
H10A H -0.0252 0.6678 0.6591 0.089 Uiso 0.59(4) 1 calc R U P A 1
H10B H 0.0462 0.6470 0.6385 0.089 Uiso 0.59(4) 1 calc R U P A 1
H10E H -0.0181 0.6909 0.6845 0.089 Uiso 0.41(4) 1 calc R U P A 2
H10F H 0.0171 0.6393 0.6300 0.089 Uiso 0.41(4) 1 calc R U P A 2
C102 C 0.0141(4) 0.7082(3) 0.5258(7) 0.070(2) Uani 1 1 d . U . . .
H10R H 0.0242 0.6824 0.4644 0.084 Uiso 0.59(4) 1 calc R U P A 1
H10S H -0.0294 0.7237 0.5073 0.084 Uiso 0.59(4) 1 calc R U P A 1
H10T H -0.0299 0.7056 0.4878 0.084 Uiso 0.41(4) 1 calc R U P A 2
H10U H 0.0449 0.6920 0.4751 0.084 Uiso 0.41(4) 1 calc R U P A 2
C104 C 0.0752(6) 0.7577(5) 0.6605(11) 0.121(4) Uani 1 1 d . U . . .
H10K H 0.1220 0.7547 0.6806 0.145 Uiso 0.59(4) 1 calc R U P A 1
H10L H 0.0609 0.7944 0.6847 0.145 Uiso 0.59(4) 1 calc R U P A 1
H10M H 0.0600 0.7796 0.7243 0.145 Uiso 0.41(4) 1 calc R U P A 2
H10N H 0.1189 0.7706 0.6467 0.145 Uiso 0.41(4) 1 calc R U P A 2
O1_2 O 0.4745(6) 0.2043(7) 0.6688(11) 0.086(5) Uani 0.461(15) 1 d D U P B 2
C1_2 C 0.4417(12) 0.2569(11) 0.611(3) 0.117(8) Uani 0.461(15) 1 d D U P B 2
H1A_2 H 0.4577 0.2913 0.6486 0.141 Uiso 0.461(15) 1 calc R U P B 2
H1B_2 H 0.4475 0.2586 0.5284 0.141 Uiso 0.461(15) 1 calc R U P B 2
C2_2 C 0.3761(10) 0.2458(18) 0.633(2) 0.118(9) Uani 0.461(15) 1 d D U P B 2
H2A_2 H 0.3516 0.2806 0.6349 0.142 Uiso 0.461(15) 1 calc R U P B 2
H2B_2 H 0.3556 0.2222 0.5719 0.142 Uiso 0.461(15) 1 calc R U P B 2
C3_2 C 0.3765(9) 0.2185(10) 0.7407(16) 0.087(7) Uani 0.461(15) 1 d D U P B 2
H3A_2 H 0.3588 0.2434 0.7973 0.104 Uiso 0.461(15) 1 calc R U P B 2
H3B_2 H 0.3488 0.1854 0.7331 0.104 Uiso 0.461(15) 1 calc R U P B 2
C4_2 C 0.4387(9) 0.2031(10) 0.7788(15) 0.077(6) Uani 0.461(15) 1 d D U P B 2
H4A_2 H 0.4394 0.1658 0.8128 0.093 Uiso 0.461(15) 1 calc R U P B 2
H4B_2 H 0.4578 0.2295 0.8360 0.093 Uiso 0.461(15) 1 calc R U P B 2
O1_1 O 0.3856(8) 0.2576(7) 0.600(2) 0.145(7) Uani 0.539(15) 1 d D U P B 1
C1_1 C 0.4597(8) 0.2527(8) 0.6368(19) 0.089(6) Uani 0.539(15) 1 d D U P B 1
H1A_1 H 0.4833 0.2342 0.5777 0.106 Uiso 0.539(15) 1 calc R U P B 1
H1B_1 H 0.4793 0.2892 0.6546 0.106 Uiso 0.539(15) 1 calc R U P B 1
C2_1 C 0.4572(7) 0.2200(7) 0.7355(18) 0.081(5) Uani 0.539(15) 1 d D U P B 1
H2A_1 H 0.4546 0.2443 0.8028 0.098 Uiso 0.539(15) 1 calc R U P B 1
H2B_1 H 0.4973 0.1983 0.7470 0.098 Uiso 0.539(15) 1 calc R U P B 1
C3_1 C 0.4041(9) 0.1839(8) 0.7282(19) 0.119(7) Uani 0.539(15) 1 d D U P B 1
H3A_1 H 0.4177 0.1474 0.7017 0.143 Uiso 0.539(15) 1 calc R U P B 1
H3B_1 H 0.3879 0.1794 0.8047 0.143 Uiso 0.539(15) 1 calc R U P B 1
C4_1 C 0.3548(7) 0.2046(7) 0.652(2) 0.090(5) Uani 0.539(15) 1 d D U P B 1
H4A_1 H 0.3164 0.2144 0.6924 0.108 Uiso 0.539(15) 1 calc R U P B 1
H4B_1 H 0.3422 0.1774 0.5914 0.108 Uiso 0.539(15) 1 calc R U P B 1
C1 C 0.4633(2) 0.4641(2) 0.8528(4) 0.0154(11) Uani 1 1 d . U . . .
C2 C 0.5030(2) 0.5122(2) 0.8472(4) 0.0166(11) Uani 1 1 d . U . . .
C3 C 0.5634(2) 0.5125(2) 0.9040(4) 0.0177(12) Uani 1 1 d . U . . .
C4 C 0.5860(2) 0.4646(2) 0.9668(4) 0.0176(11) Uani 1 1 d . U . . .
C5 C 0.5499(2) 0.4140(2) 0.9563(4) 0.0192(11) Uani 1 1 d . U . . .
C6 C 0.4901(2) 0.4139(2) 0.9012(4) 0.0174(11) Uani 1 1 d . U . . .
C7 C 0.4772(3) 0.5588(2) 0.7735(4) 0.0271(13) Uani 1 1 d . U . . .
H7A H 0.4764 0.5480 0.6930 0.041 Uiso 1 1 calc R U . . .
H7B H 0.5049 0.5911 0.7867 0.041 Uiso 1 1 calc R U . . .
H7C H 0.4335 0.5677 0.7927 0.041 Uiso 1 1 calc R U . . .
C8 C 0.6103(3) 0.5592(2) 0.8982(4) 0.0303(14) Uani 1 1 d . U . . .
H8A H 0.6447 0.5485 0.8502 0.045 Uiso 1 1 calc R U . . .
H8B H 0.6290 0.5679 0.9753 0.045 Uiso 1 1 calc R U . . .
H8C H 0.5880 0.5917 0.8654 0.045 Uiso 1 1 calc R U . . .
C9 C 0.5808(3) 0.3620(2) 1.0045(5) 0.0329(15) Uani 1 1 d . U . . .
H9A H 0.5925 0.3384 0.9417 0.049 Uiso 1 1 calc R U . . .
H9B H 0.5505 0.3426 1.0499 0.049 Uiso 1 1 calc R U . . .
H9C H 0.6196 0.3714 1.0531 0.049 Uiso 1 1 calc R U . . .
C10 C 0.4511(3) 0.3622(2) 0.8849(5) 0.0309(14) Uani 1 1 d . U . . .
H10O H 0.4099 0.3707 0.8426 0.046 Uiso 1 1 calc R U . . .
H10P H 0.4432 0.3468 0.9597 0.046 Uiso 1 1 calc R U . . .
H10Q H 0.4746 0.3354 0.8418 0.046 Uiso 1 1 calc R U . . .
C11 C 0.4053(3) 0.6001(3) 0.4220(5) 0.0446(16) Uani 1 1 d . U . . .
C12 C 0.3869(4) 0.5528(3) 0.3392(6) 0.076(2) Uani 1 1 d . U . . .
H12A H 0.4094 0.5572 0.2694 0.113 Uiso 1 1 calc R U . . .
H12B H 0.3404 0.5532 0.3197 0.113 Uiso 1 1 calc R U . . .
H12C H 0.3992 0.5176 0.3755 0.113 Uiso 1 1 calc R U . . .
C14 C 0.3837(3) 0.6540(3) 0.3668(5) 0.0446(17) Uani 1 1 d . U . . .
H14A H 0.4041 0.6587 0.2950 0.067 Uiso 1 1 calc R U . . .
H14B H 0.3961 0.6845 0.4186 0.067 Uiso 1 1 calc R U . . .
H14C H 0.3369 0.6537 0.3512 0.067 Uiso 1 1 calc R U . . .
C15 C 0.3030(3) 0.7063(2) 0.6548(4) 0.0246(12) Uani 1 1 d . U . . .
C16 C 0.3745(3) 0.7023(3) 0.6909(5) 0.0381(16) Uani 1 1 d . U . . .
H16A H 0.3992 0.7085 0.6243 0.057 Uiso 1 1 calc R U . . .
H16B H 0.3842 0.6657 0.7225 0.057 Uiso 1 1 calc R U . . .
H16C H 0.3860 0.7303 0.7491 0.057 Uiso 1 1 calc R U . . .
C17 C 0.2871(3) 0.7613(2) 0.5998(5) 0.0344(15) Uani 1 1 d . U . . .
H17A H 0.3115 0.7658 0.5323 0.052 Uiso 1 1 calc R U . . .
H17B H 0.2986 0.7908 0.6546 0.052 Uiso 1 1 calc R U . . .
H17C H 0.2410 0.7630 0.5769 0.052 Uiso 1 1 calc R U . . .
C18 C 0.2635(3) 0.6974(2) 0.7573(5) 0.0362(15) Uani 1 1 d . U . . .
H18A H 0.2176 0.6984 0.7322 0.054 Uiso 1 1 calc R U . . .
H18B H 0.2733 0.7266 0.8137 0.054 Uiso 1 1 calc R U . . .
H18C H 0.2742 0.6616 0.7920 0.054 Uiso 1 1 calc R U . . .
C19 C 0.1916(3) 0.5899(2) 0.4098(4) 0.0262(13) Uani 1 1 d . U . . .
C20 C 0.1889(3) 0.6447(2) 0.3477(5) 0.0329(14) Uani 1 1 d . U . . .
H20A H 0.2171 0.6435 0.2847 0.049 Uiso 1 1 calc R U . . .
H20B H 0.2032 0.6740 0.4011 0.049 Uiso 1 1 calc R U . . .
H20C H 0.1446 0.6520 0.3173 0.049 Uiso 1 1 calc R U . . .
C21 C 0.1487(3) 0.5906(3) 0.5094(5) 0.0342(15) Uani 1 1 d . U . . .
H21A H 0.1037 0.5954 0.4800 0.051 Uiso 1 1 calc R U . . .
H21B H 0.1614 0.6210 0.5609 0.051 Uiso 1 1 calc R U . . .
H21C H 0.1533 0.5557 0.5511 0.051 Uiso 1 1 calc R U . . .
C22 C 0.1716(3) 0.5440(3) 0.3274(5) 0.0388(16) Uani 1 1 d . U . . .
H22A H 0.1294 0.5525 0.2888 0.058 Uiso 1 1 calc R U . . .
H22B H 0.1691 0.5094 0.3697 0.058 Uiso 1 1 calc R U . . .
H22C H 0.2034 0.5404 0.2705 0.058 Uiso 1 1 calc R U . . .
C23 C 0.1881(3) 0.2977(3) 0.7739(6) 0.0442(16) Uani 1 1 d . U . . .
C24 C 0.2494(4) 0.3008(3) 0.8507(7) 0.074(3) Uani 1 1 d . U . . .
H24A H 0.2655 0.2635 0.8671 0.111 Uiso 1 1 calc R U . . .
H24B H 0.2409 0.3192 0.9223 0.111 Uiso 1 1 calc R U . . .
H24C H 0.2817 0.3218 0.8124 0.111 Uiso 1 1 calc R U . . .
C25 C 0.1983(4) 0.2743(3) 0.6564(6) 0.068(2) Uani 1 1 d . U . . .
H25A H 0.1575 0.2747 0.6091 0.101 Uiso 1 1 calc R U . . .
H25B H 0.2140 0.2363 0.6645 0.101 Uiso 1 1 calc R U . . .
H25C H 0.2300 0.2967 0.6200 0.101 Uiso 1 1 calc R U . . .
C26 C 0.1376(4) 0.2633(3) 0.8276(6) 0.064(2) Uani 1 1 d . U . . .
H26A H 0.0988 0.2613 0.7752 0.095 Uiso 1 1 calc R U . . .
H26B H 0.1271 0.2803 0.8996 0.095 Uiso 1 1 calc R U . . .
H26C H 0.1544 0.2261 0.8426 0.095 Uiso 1 1 calc R U . . .
C27 C 0.1308(3) 0.4102(2) 1.0587(4) 0.0286(13) Uani 1 1 d . U . . .
C28 C 0.1090(3) 0.4692(2) 1.0441(5) 0.0428(16) Uani 1 1 d . U . . .
H28A H 0.1402 0.4896 1.0023 0.064 Uiso 1 1 calc R U . . .
H28B H 0.1059 0.4860 1.1194 0.064 Uiso 1 1 calc R U . . .
H28C H 0.0669 0.4702 1.0011 0.064 Uiso 1 1 calc R U . . .
C29 C 0.1976(3) 0.4073(3) 1.1195(5) 0.0463(17) Uani 1 1 d . U . . .
H29A H 0.2119 0.3688 1.1236 0.070 Uiso 1 1 calc R U . . .
H29B H 0.1965 0.4221 1.1969 0.070 Uiso 1 1 calc R U . . .
H29C H 0.2275 0.4289 1.0771 0.070 Uiso 1 1 calc R U . . .
C30 C 0.0844(4) 0.3767(3) 1.1216(6) 0.0517(19) Uani 1 1 d . U . . .
H30A H 0.0420 0.3773 1.0794 0.078 Uiso 1 1 calc R U . . .
H30B H 0.0812 0.3922 1.1980 0.078 Uiso 1 1 calc R U . . .
H30C H 0.0998 0.3386 1.1285 0.078 Uiso 1 1 calc R U . . .
C31 C 0.0513(3) 0.4415(3) 0.6996(5) 0.0339(14) Uani 1 1 d . U . . .
C32 C 0.0632(3) 0.4253(3) 0.5780(5) 0.0486(18) Uani 1 1 d . U . . .
H32A H 0.0219 0.4215 0.5328 0.073 Uiso 1 1 calc R U . . .
H32B H 0.0863 0.3902 0.5786 0.073 Uiso 1 1 calc R U . . .
H32C H 0.0889 0.4539 0.5441 0.073 Uiso 1 1 calc R U . . .
C33 C 0.0124(3) 0.3975(3) 0.7561(6) 0.0443(17) Uani 1 1 d . U . . .
H33A H -0.0302 0.3945 0.7152 0.066 Uiso 1 1 calc R U . . .
H33B H 0.0078 0.4078 0.8358 0.066 Uiso 1 1 calc R U . . .
H33C H 0.0347 0.3621 0.7536 0.066 Uiso 1 1 calc R U . . .
C34 C 0.0184(3) 0.4966(3) 0.7014(5) 0.0453(15) Uani 1 1 d . U . . .
H34A H 0.0439 0.5240 0.6634 0.068 Uiso 1 1 calc R U . . .
H34B H 0.0144 0.5078 0.7808 0.068 Uiso 1 1 calc R U . . .
H34C H -0.0244 0.4939 0.6613 0.068 Uiso 1 1 calc R U . . .
C35 C 0.3565(3) 0.4353(3) 0.5608(5) 0.055(2) Uani 1 1 d . U . . .
H35A H 0.3841 0.4042 0.5888 0.066 Uiso 0.51(3) 1 calc R U P C 1
H35B H 0.3824 0.4695 0.5648 0.066 Uiso 0.51(3) 1 calc R U P C 1
H35C H 0.3942 0.4201 0.6070 0.066 Uiso 0.49(3) 1 calc R U P C 2
H35D H 0.3683 0.4712 0.5283 0.066 Uiso 0.49(3) 1 calc R U P C 2
C38 C 0.2449(3) 0.4302(3) 0.5576(5) 0.0489(19) Uani 1 1 d . U . . .
H38A H 0.2254 0.4647 0.5267 0.059 Uiso 0.51(3) 1 calc R U P C 1
H38B H 0.2129 0.4101 0.5999 0.059 Uiso 0.51(3) 1 calc R U P C 1
H38C H 0.2146 0.4615 0.5603 0.059 Uiso 0.49(3) 1 calc R U P C 2
H38D H 0.2234 0.3964 0.5828 0.059 Uiso 0.49(3) 1 calc R U P C 2
C39 C 0.2251(3) 0.5941(3) 1.0096(5) 0.0346(15) Uani 1 1 d . U . . .
H39A H 0.2669 0.6131 1.0256 0.042 Uiso 0.60(3) 1 calc R U P D 1
H39B H 0.2188 0.5678 1.0721 0.042 Uiso 0.60(3) 1 calc R U P D 1
H39C H 0.2558 0.6253 1.0101 0.042 Uiso 0.40(3) 1 calc R U P D 2
H39D H 0.2401 0.5682 1.0711 0.042 Uiso 0.40(3) 1 calc R U P D 2
C42 C 0.1625(3) 0.5802(2) 0.8362(5) 0.0263(14) Uani 1 1 d . U . . .
H42A H 0.1433 0.5466 0.8004 0.032 Uiso 0.60(3) 1 calc R U P D 1
H42B H 0.1705 0.6067 0.7749 0.032 Uiso 0.60(3) 1 calc R U P D 1
H42C H 0.1331 0.5482 0.8297 0.032 Uiso 0.40(3) 1 calc R U P D 2
H42D H 0.1699 0.5938 0.7588 0.032 Uiso 0.40(3) 1 calc R U P D 2
Ce1 Ce 0.30005(2) 0.50173(2) 0.80717(2) 0.01419(8) Uani 1 1 d . U . . .
O1 O 0.40524(16) 0.46482(15) 0.8075(3) 0.0194(8) Uani 1 1 d . U . . .
O2 O 0.64099(16) 0.46552(15) 1.0245(3) 0.0244(9) Uani 1 1 d . U . . .
O3 O 0.29330(17) 0.56847(14) 0.6757(3) 0.0195(8) Uani 1 1 d . U . . .
O4 O 0.37550(17) 0.59053(16) 0.5269(3) 0.0284(9) Uani 1 1 d . U . . .
O5 O 0.28536(16) 0.66598(14) 0.5681(3) 0.0182(8) Uani 1 1 d . U . . .
O6 O 0.25688(18) 0.57846(15) 0.4501(3) 0.0241(9) Uani 1 1 d . U . . .
O7 O 0.22873(17) 0.43729(15) 0.8518(3) 0.0217(9) Uani 1 1 d . U . . .
O8 O 0.16256(18) 0.35224(16) 0.7502(3) 0.0319(10) Uani 1 1 d . U . . .
O9 O 0.13321(18) 0.38408(16) 0.9491(3) 0.0281(10) Uani 1 1 d . U . . .
O10 O 0.11296(18) 0.44906(16) 0.7626(3) 0.0322(10) Uani 1 1 d . U . . .
O11 O 0.30186(17) 0.44056(16) 0.6278(3) 0.0265(9) Uani 1 1 d . U . . .
O12 O 0.22226(17) 0.56676(15) 0.9007(3) 0.0213(9) Uani 1 1 d . U . . .
Si1 Si 0.30215(7) 0.60066(6) 0.56056(11) 0.0171(3) Uani 1 1 d . U . . .
Si2 Si 0.16222(7) 0.40665(7) 0.83233(12) 0.0193(4) Uani 1 1 d . U . . .
C13 C 0.481(2) 0.633(3) 0.481(4) 0.047(8) Uani 0.16(3) 1 d . U P E 1
H13A H 0.5091 0.6385 0.4191 0.071 Uiso 0.16(3) 1 calc R U P E 1
H13B H 0.5020 0.6086 0.5390 0.071 Uiso 0.16(3) 1 calc R U P E 1
H13C H 0.4709 0.6681 0.5152 0.071 Uiso 0.16(3) 1 calc R U P E 1
C36 C 0.3278(10) 0.4243(14) 0.4344(16) 0.055(6) Uani 0.51(3) 1 d . U P C 1
H36A H 0.3161 0.4590 0.3938 0.065 Uiso 0.51(3) 1 calc R U P C 1
H36B H 0.3579 0.4031 0.3902 0.065 Uiso 0.51(3) 1 calc R U P C 1
C37 C 0.2712(10) 0.3922(12) 0.4564(14) 0.047(5) Uani 0.51(3) 1 d . U P C 1
H37A H 0.2825 0.3546 0.4832 0.057 Uiso 0.51(3) 1 calc R U P C 1
H37B H 0.2400 0.3903 0.3885 0.057 Uiso 0.51(3) 1 calc R U P C 1
C40 C 0.1678(6) 0.6369(8) 0.9953(15) 0.033(4) Uani 0.60(3) 1 d . U P D 1
H40A H 0.1502 0.6452 1.0694 0.040 Uiso 0.60(3) 1 calc R U P D 1
H40B H 0.1813 0.6716 0.9600 0.040 Uiso 0.60(3) 1 calc R U P D 1
C41 C 0.1180(7) 0.6044(8) 0.9135(12) 0.036(4) Uani 0.60(3) 1 d . U P D 1
H41A H 0.0951 0.5759 0.9548 0.043 Uiso 0.60(3) 1 calc R U P D 1
H41B H 0.0864 0.6293 0.8726 0.043 Uiso 0.60(3) 1 calc R U P D 1
C103 C 0.0624(18) 0.7520(12) 0.540(2) 0.104(8) Uani 0.59(4) 1 d . U P A 1
H10I H 0.1020 0.7416 0.5037 0.125 Uiso 0.59(4) 1 calc R U P A 1
H10J H 0.0456 0.7868 0.5057 0.125 Uiso 0.59(4) 1 calc R U P A 1
O100 O 0.0432(19) 0.7171(10) 0.7180(15) 0.144(9) Uani 0.59(4) 1 d . U P A 1
C10A C 0.0315(16) 0.7679(11) 0.556(2) 0.071(6) Uani 0.41(4) 1 d . U P A 2
H10C H 0.0541 0.7860 0.4947 0.085 Uiso 0.41(4) 1 calc R U P A 2
H10D H -0.0067 0.7898 0.5722 0.085 Uiso 0.41(4) 1 calc R U P A 2
C13A C 0.4749(4) 0.5958(8) 0.4486(9) 0.062(4) Uani 0.84(3) 1 d . U P E 2
H13D H 0.4889 0.6237 0.5056 0.092 Uiso 0.84(3) 1 calc R U P E 2
H13E H 0.4970 0.6018 0.3789 0.092 Uiso 0.84(3) 1 calc R U P E 2
H13F H 0.4854 0.5591 0.4791 0.092 Uiso 0.84(3) 1 calc R U P E 2
C36A C 0.3326(8) 0.3957(11) 0.4683(16) 0.040(5) Uani 0.49(3) 1 d . U P C 2
H36C H 0.3291 0.3576 0.4970 0.048 Uiso 0.49(3) 1 calc R U P C 2
H36D H 0.3592 0.3964 0.4021 0.048 Uiso 0.49(3) 1 calc R U P C 2
C37A C 0.2657(9) 0.4231(14) 0.4412(14) 0.047(5) Uani 0.49(3) 1 d . U P C 2
H37C H 0.2695 0.4588 0.4018 0.056 Uiso 0.49(3) 1 calc R U P C 2
H37D H 0.2362 0.3988 0.3943 0.056 Uiso 0.49(3) 1 calc R U P C 2
C40A C 0.1607(9) 0.6144(10) 1.0289(17) 0.023(4) Uani 0.40(3) 1 d . U P D 2
H40C H 0.1347 0.5857 1.0637 0.028 Uiso 0.40(3) 1 calc R U P D 2
H40D H 0.1627 0.6475 1.0783 0.028 Uiso 0.40(3) 1 calc R U P D 2
C41A C 0.1352(13) 0.6274(12) 0.9126(18) 0.035(6) Uani 0.40(3) 1 d . U P D 2
H41C H 0.1502 0.6641 0.8890 0.042 Uiso 0.40(3) 1 calc R U P D 2
H41D H 0.0876 0.6272 0.9066 0.042 Uiso 0.40(3) 1 calc R U P D 2
O10A O 0.0787(11) 0.6972(9) 0.6962(18) 0.082(6) Uani 0.41(4) 1 d . U P A 2

loop_
_atom_site_aniso_label
_atom_site_aniso_U_11
_atom_site_aniso_U_22
_atom_site_aniso_U_33
_atom_site_aniso_U_23
_atom_site_aniso_U_13
_atom_site_aniso_U_12
C101 0.077(6) 0.075(5) 0.071(5) 0.007(4) 0.013(4) 0.005(4)
C102 0.068(6) 0.066(5) 0.074(5) 0.009(4) -0.007(4) -0.019(4)
C104 0.118(9) 0.089(7) 0.146(8) -0.011(5) -0.050(7) -0.011(6)
O1_2 0.066(8) 0.123(11) 0.069(8) -0.002(7) 0.004(6) 0.000(7)
C1_2 0.097(11) 0.150(14) 0.108(13) 0.030(10) 0.031(8) 0.027(9)
C2_2 0.096(11) 0.173(19) 0.088(10) 0.037(12) 0.025(7) 0.029(9)
C3_2 0.079(9) 0.115(15) 0.068(9) 0.004(9) 0.018(6) 0.021(8)
C4_2 0.079(9) 0.080(13) 0.074(8) 0.001(8) 0.012(6) 0.005(9)
O1_1 0.095(8) 0.110(9) 0.228(15) 0.017(10) -0.005(8) -0.002(6)
C1_1 0.085(8) 0.047(9) 0.134(12) -0.051(7) 0.008(7) 0.004(6)
C2_1 0.059(8) 0.054(9) 0.132(12) -0.051(7) 0.013(7) 0.016(6)
C3_1 0.078(8) 0.085(10) 0.188(14) 0.000(9) -0.027(9) -0.007(7)
C4_1 0.057(7) 0.068(9) 0.143(13) -0.034(8) 0.002(7) 0.015(6)
C1 0.015(2) 0.022(3) 0.009(2) -0.003(2) -0.0017(18) 0.0035(19)
C2 0.021(2) 0.019(3) 0.009(2) -0.0028(19) -0.0016(18) 0.0013(19)
C3 0.018(2) 0.026(3) 0.010(2) -0.0035(19) 0.0043(17) -0.002(2)
C4 0.012(2) 0.031(3) 0.010(2) -0.006(2) 0.0014(18) 0.008(2)
C5 0.025(3) 0.023(3) 0.009(2) -0.003(2) -0.0009(19) 0.006(2)
C6 0.021(3) 0.020(3) 0.011(2) -0.002(2) -0.0027(19) 0.003(2)
C7 0.034(3) 0.028(3) 0.018(3) 0.005(2) -0.004(2) 0.001(3)
C8 0.033(3) 0.038(4) 0.020(3) -0.001(3) 0.000(2) -0.014(3)
C9 0.038(4) 0.032(3) 0.028(3) -0.002(3) -0.005(3) 0.012(3)
C10 0.029(3) 0.025(3) 0.038(3) -0.005(3) -0.004(3) 0.001(3)
C11 0.036(3) 0.072(4) 0.028(3) 0.022(3) 0.016(2) 0.024(3)
C12 0.099(6) 0.088(5) 0.045(4) 0.000(4) 0.037(4) 0.018(4)
C14 0.032(4) 0.070(4) 0.033(3) 0.023(3) 0.013(3) 0.010(3)
C15 0.034(3) 0.024(3) 0.015(2) -0.003(2) -0.004(2) -0.005(2)
C16 0.038(3) 0.039(4) 0.034(3) -0.003(3) -0.014(3) -0.009(3)
C17 0.049(4) 0.025(3) 0.028(3) -0.002(2) -0.006(3) -0.006(3)
C18 0.056(4) 0.030(4) 0.024(3) -0.005(3) 0.008(3) -0.004(3)
C19 0.030(3) 0.030(3) 0.017(2) 0.000(2) -0.009(2) -0.003(2)
C20 0.027(3) 0.040(3) 0.029(3) 0.005(3) -0.012(2) -0.003(3)
C21 0.027(3) 0.050(4) 0.025(3) -0.004(3) -0.003(2) -0.005(3)
C22 0.048(4) 0.044(4) 0.024(3) -0.006(3) -0.005(3) -0.009(3)
C23 0.050(4) 0.029(3) 0.054(4) -0.011(3) 0.001(3) 0.007(3)
C24 0.073(5) 0.040(5) 0.105(6) -0.023(4) -0.021(4) 0.020(4)
C25 0.083(6) 0.050(5) 0.071(5) -0.025(4) 0.015(4) 0.000(4)
C26 0.089(5) 0.039(4) 0.063(5) -0.005(4) 0.005(4) -0.012(4)
C27 0.044(3) 0.026(3) 0.016(2) -0.002(2) 0.005(2) -0.006(3)
C28 0.060(4) 0.035(3) 0.034(3) -0.003(3) 0.010(3) -0.001(3)
C29 0.052(4) 0.063(5) 0.024(3) 0.000(3) -0.001(3) 0.000(3)
C30 0.065(4) 0.047(4) 0.046(4) 0.009(3) 0.024(3) -0.003(4)
C31 0.024(3) 0.038(3) 0.036(3) 0.013(3) -0.017(2) -0.014(2)
C32 0.038(4) 0.063(5) 0.042(3) 0.007(3) -0.017(3) -0.014(3)
C33 0.029(3) 0.046(4) 0.055(4) 0.014(3) -0.014(3) -0.015(3)
C34 0.028(3) 0.048(4) 0.057(4) 0.016(3) -0.013(3) -0.009(3)
C35 0.032(3) 0.099(6) 0.037(3) -0.034(4) 0.010(3) -0.001(3)
C38 0.033(3) 0.083(5) 0.029(3) -0.021(3) -0.005(2) -0.002(3)
C39 0.027(3) 0.054(4) 0.023(3) -0.015(3) -0.003(2) 0.006(3)
C42 0.024(3) 0.032(4) 0.024(3) 0.001(2) 0.007(2) 0.004(3)
Ce1 0.01175(13) 0.01753(16) 0.01263(12) -0.00011(16) -0.00334(9) 0.00013(17)
O1 0.0131(17) 0.029(2) 0.0152(17) -0.0052(16) -0.0042(14) 0.0026(16)
O2 0.0158(19) 0.039(2) 0.0174(18) -0.0092(17) -0.0044(14) 0.0079(17)
O3 0.023(2) 0.021(2) 0.0146(17) 0.0022(15) 0.0018(14) 0.0024(16)
O4 0.025(2) 0.045(3) 0.0161(18) 0.0111(17) 0.0080(15) 0.0135(18)
O5 0.0179(19) 0.0211(19) 0.0146(17) -0.0002(14) -0.0050(14) -0.0024(15)
O6 0.030(2) 0.024(2) 0.0172(18) -0.0023(16) -0.0035(15) 0.0035(17)
O7 0.022(2) 0.021(2) 0.0211(19) 0.0006(16) -0.0064(15) -0.0049(16)
O8 0.033(2) 0.028(2) 0.035(2) -0.0084(17) -0.0018(18) -0.0061(18)
O9 0.029(2) 0.031(2) 0.0238(19) 0.0004(17) 0.0009(16) -0.0079(19)
O10 0.025(2) 0.036(2) 0.033(2) 0.0068(18) -0.0132(17) -0.0088(18)
O11 0.020(2) 0.036(2) 0.0226(19) -0.0096(17) -0.0025(15) 0.0016(18)
O12 0.0201(19) 0.027(2) 0.0165(17) -0.0024(16) -0.0037(14) 0.0062(16)
Si1 0.0180(8) 0.0220(9) 0.0112(7) 0.0018(6) 0.0000(6) 0.0035(7)
Si2 0.0179(8) 0.0217(9) 0.0174(7) -0.0004(7) -0.0038(6) -0.0053(7)
C13 0.036(8) 0.074(18) 0.033(14) 0.026(12) 0.015(8) 0.018(9)
C36 0.058(8) 0.078(14) 0.028(6) -0.019(6) 0.005(5) -0.016(8)
C37 0.055(8) 0.059(11) 0.027(6) -0.017(7) 0.003(5) -0.009(7)
C40 0.023(5) 0.044(7) 0.033(7) -0.013(6) 0.001(5) 0.006(5)
C41 0.018(5) 0.053(9) 0.034(5) -0.008(6) -0.004(4) 0.006(5)
C103 0.097(16) 0.084(12) 0.128(9) 0.014(7) -0.018(8) -0.042(13)
O100 0.19(2) 0.132(11) 0.105(7) -0.011(6) -0.023(8) -0.005(13)
C10A 0.049(13) 0.066(8) 0.098(10) 0.012(6) 0.003(9) -0.018(7)
C13A 0.036(4) 0.111(11) 0.041(5) 0.035(6) 0.022(3) 0.028(4)
C36A 0.047(7) 0.055(10) 0.017(6) -0.007(6) 0.001(5) 0.013(6)
C37A 0.047(7) 0.065(14) 0.029(5) -0.014(6) -0.005(4) 0.014(7)
C40A 0.023(6) 0.024(10) 0.023(6) -0.004(6) 0.004(4) 0.001(6)
C41A 0.034(9) 0.044(11) 0.026(7) -0.008(6) 0.000(6) 0.017(9)
O10A 0.081(10) 0.083(9) 0.080(10) -0.006(7) -0.001(8) 0.009(7)

loop_
_atom_type_symbol
_atom_type_description
_atom_type_scat_dispersion_real
_atom_type_scat_dispersion_imag
_atom_type_scat_source
C C 0.0033 0.0016 'International Tables Vol C Tables 4.2.6.8 and 6.1.1.4'
H H 0.0000 0.0000 'International Tables Vol C Tables 4.2.6.8 and 6.1.1.4'
Ce Ce -0.2486 2.6331 'International Tables Vol C Tables 4.2.6.8 and 6.1.1.4'
O O 0.0106 0.0060 'International Tables Vol C Tables 4.2.6.8 and 6.1.1.4'
Si Si 0.0817 0.0704 'International Tables Vol C Tables 4.2.6.8 and 6.1.1.4'

loop_
_geom_angle_atom_site_label_1
_geom_angle_atom_site_label_2
_geom_angle_atom_site_label_3
_geom_angle
_geom_angle_site_symmetry_1
_geom_angle_site_symmetry_3
_geom_angle_publ_flag
O100 C101 C102 106.6(10) . . ?
O10A C101 C102 105.1(10) . . ?
O100 C101 H10A 110.4 . . ?
C102 C101 H10A 110.4 . . ?
O100 C101 H10B 110.4 . . ?
C102 C101 H10B 110.4 . . ?
H10A C101 H10B 108.6 . . ?
O10A C101 H10E 110.7 . . ?
C102 C101 H10E 110.7 . . ?
O10A C101 H10F 110.7 . . ?
C102 C101 H10F 110.7 . . ?
H10E C101 H10F 108.8 . . ?
C103 C102 C101 104.0(11) . . ?
C101 C102 C10A 103.7(12) . . ?
C103 C102 H10R 111.0 . . ?
C101 C102 H10R 111.0 . . ?
C103 C102 H10S 111.0 . . ?
C101 C102 H10S 111.0 . . ?
H10R C102 H10S 109.0 . . ?
C101 C102 H10T 111.0 . . ?
C10A C102 H10T 111.0 . . ?
C101 C102 H10U 111.0 . . ?
C10A C102 H10U 111.0 . . ?
H10T C102 H10U 109.0 . . ?
O100 C104 C103 110.6(13) . . ?
C10A C104 O10A 113.5(13) . . ?
O100 C104 H10K 109.5 . . ?
C103 C104 H10K 109.5 . . ?
O100 C104 H10L 109.5 . . ?
C103 C104 H10L 109.5 . . ?
H10K C104 H10L 108.1 . . ?
C10A C104 H10M 108.9 . . ?
O10A C104 H10M 108.9 . . ?
C10A C104 H10N 108.9 . . ?
O10A C104 H10N 108.9 . . ?
H10M C104 H10N 107.7 . . ?
C4_2 O1_2 C1_2 98.7(16) . . ?
C2_2 C1_2 O1_2 99.2(15) . . ?
C2_2 C1_2 H1A_2 111.9 . . ?
O1_2 C1_2 H1A_2 111.9 . . ?
C2_2 C1_2 H1B_2 111.9 . . ?
O1_2 C1_2 H1B_2 111.9 . . ?
H1A_2 C1_2 H1B_2 109.6 . . ?
C3_2 C2_2 C1_2 107.7(15) . . ?
C3_2 C2_2 H2A_2 110.2 . . ?
C1_2 C2_2 H2A_2 110.2 . . ?
C3_2 C2_2 H2B_2 110.2 . . ?
C1_2 C2_2 H2B_2 110.2 . . ?
H2A_2 C2_2 H2B_2 108.5 . . ?
C4_2 C3_2 C2_2 110.5(13) . . ?
C4_2 C3_2 H3A_2 109.5 . . ?
C2_2 C3_2 H3A_2 109.5 . . ?
C4_2 C3_2 H3B_2 109.5 . . ?
C2_2 C3_2 H3B_2 109.5 . . ?
H3A_2 C3_2 H3B_2 108.1 . . ?
C3_2 C4_2 O1_2 103.1(12) . . ?
C3_2 C4_2 H4A_2 111.1 . . ?
O1_2 C4_2 H4A_2 111.1 . . ?
C3_2 C4_2 H4B_2 111.1 . . ?
O1_2 C4_2 H4B_2 111.1 . . ?
H4A_2 C4_2 H4B_2 109.1 . . ?
C1_1 O1_1 C4_1 104.6(13) . . ?
C2_1 C1_1 O1_1 99.9(13) . . ?
C2_1 C1_1 H1A_1 111.8 . . ?
O1_1 C1_1 H1A_1 111.8 . . ?
C2_1 C1_1 H1B_1 111.8 . . ?
O1_1 C1_1 H1B_1 111.8 . . ?
H1A_1 C1_1 H1B_1 109.5 . . ?
C1_1 C2_1 C3_1 112.3(14) . . ?
C1_1 C2_1 H2A_1 109.2 . . ?
C3_1 C2_1 H2A_1 109.2 . . ?
C1_1 C2_1 H2B_1 109.2 . . ?
C3_1 C2_1 H2B_1 109.2 . . ?
H2A_1 C2_1 H2B_1 107.9 . . ?
C4_1 C3_1 C2_1 110.5(13) . . ?
C4_1 C3_1 H3A_1 109.5 . . ?
C2_1 C3_1 H3A_1 109.5 . . ?
C4_1 C3_1 H3B_1 109.5 . . ?
C2_1 C3_1 H3B_1 109.5 . . ?
H3A_1 C3_1 H3B_1 108.1 . . ?
C3_1 C4_1 O1_1 103.7(12) . . ?
C3_1 C4_1 H4A_1 111.0 . . ?
O1_1 C4_1 H4A_1 111.0 . . ?
C3_1 C4_1 H4B_1 111.0 . . ?
O1_1 C4_1 H4B_1 111.0 . . ?
H4A_1 C4_1 H4B_1 109.0 . . ?
O1 C1 C2 119.9(5) . . ?
O1 C1 C6 120.0(5) . . ?
C2 C1 C6 119.9(4) . . ?
C3 C2 C1 119.4(4) . . ?
C3 C2 C7 123.3(5) . . ?
C1 C2 C7 117.2(4) . . ?
C2 C3 C4 119.7(5) . . ?
C2 C3 C8 123.8(5) . . ?
C4 C3 C8 116.4(4) . . ?
O2 C4 C3 120.0(5) . . ?
O2 C4 C5 119.9(5) . . ?
C3 C4 C5 119.8(4) . . ?
C6 C5 C4 119.7(5) . . ?
C6 C5 C9 121.8(5) . . ?
C4 C5 C9 118.4(5) . . ?
C5 C6 C1 120.0(5) . . ?
C5 C6 C10 122.0(5) . . ?
C1 C6 C10 117.9(4) . . ?
C2 C7 H7A 109.5 . . ?
C2 C7 H7B 109.5 . . ?
H7A C7 H7B 109.5 . . ?
C2 C7 H7C 109.5 . . ?
H7A C7 H7C 109.5 . . ?
H7B C7 H7C 109.5 . . ?
C3 C8 H8A 109.5 . . ?
C3 C8 H8B 109.5 . . ?
H8A C8 H8B 109.5 . . ?
C3 C8 H8C 109.5 . . ?
H8A C8 H8C 109.5 . . ?
H8B C8 H8C 109.5 . . ?
C5 C9 H9A 109.5 . . ?
C5 C9 H9B 109.5 . . ?
H9A C9 H9B 109.5 . . ?
C5 C9 H9C 109.5 . . ?
H9A C9 H9C 109.5 . . ?
H9B C9 H9C 109.5 . . ?
C6 C10 H10O 109.5 . . ?
C6 C10 H10P 109.5 . . ?
H10O C10 H10P 109.5 . . ?
C6 C10 H10Q 109.5 . . ?
H10O C10 H10Q 109.5 . . ?
H10P C10 H10Q 109.5 . . ?
O4 C11 C13A 107.0(5) . . ?
O4 C11 C14 111.8(5) . . ?
C13A C11 C14 114.3(9) . . ?
O4 C11 C12 108.5(6) . . ?
C13A C11 C12 106.1(10) . . ?
C14 C11 C12 109.0(6) . . ?
O4 C11 C13 99.3(15) . . ?
C14 C11 C13 90(2) . . ?
C12 C11 C13 136(2) . . ?
C11 C12 H12A 109.5 . . ?
C11 C12 H12B 109.5 . . ?
H12A C12 H12B 109.5 . . ?
C11 C12 H12C 109.5 . . ?
H12A C12 H12C 109.5 . . ?
H12B C12 H12C 109.5 . . ?
C11 C14 H14A 109.5 . . ?
C11 C14 H14B 109.5 . . ?
H14A C14 H14B 109.5 . . ?
C11 C14 H14C 109.5 . . ?
H14A C14 H14C 109.5 . . ?
H14B C14 H14C 109.5 . . ?
O5 C15 C17 105.3(4) . . ?
O5 C15 C16 110.2(5) . . ?
C17 C15 C16 110.6(5) . . ?
O5 C15 C18 109.7(4) . . ?
C17 C15 C18 110.4(5) . . ?
C16 C15 C18 110.4(5) . . ?
C15 C16 H16A 109.5 . . ?
C15 C16 H16B 109.5 . . ?
H16A C16 H16B 109.5 . . ?
C15 C16 H16C 109.5 . . ?
H16A C16 H16C 109.5 . . ?
H16B C16 H16C 109.5 . . ?
C15 C17 H17A 109.5 . . ?
C15 C17 H17B 109.5 . . ?
H17A C17 H17B 109.5 . . ?
C15 C17 H17C 109.5 . . ?
H17A C17 H17C 109.5 . . ?
H17B C17 H17C 109.5 . . ?
C15 C18 H18A 109.5 . . ?
C15 C18 H18B 109.5 . . ?
H18A C18 H18B 109.5 . . ?
C15 C18 H18C 109.5 . . ?
H18A C18 H18C 109.5 . . ?
H18B C18 H18C 109.5 . . ?
O6 C19 C22 106.0(5) . . ?
O6 C19 C20 109.2(5) . . ?
C22 C19 C20 110.1(4) . . ?
O6 C19 C21 110.3(4) . . ?
C22 C19 C21 110.3(5) . . ?
C20 C19 C21 110.9(5) . . ?
C19 C20 H20A 109.5 . . ?
C19 C20 H20B 109.5 . . ?
H20A C20 H20B 109.5 . . ?
C19 C20 H20C 109.5 . . ?
H20A C20 H20C 109.5 . . ?
H20B C20 H20C 109.5 . . ?
C19 C21 H21A 109.5 . . ?
C19 C21 H21B 109.5 . . ?
H21A C21 H21B 109.5 . . ?
C19 C21 H21C 109.5 . . ?
H21A C21 H21C 109.5 . . ?
H21B C21 H21C 109.5 . . ?
C19 C22 H22A 109.5 . . ?
C19 C22 H22B 109.5 . . ?
H22A C22 H22B 109.5 . . ?
C19 C22 H22C 109.5 . . ?
H22A C22 H22C 109.5 . . ?
H22B C22 H22C 109.5 . . ?
O8 C23 C24 110.6(5) . . ?
O8 C23 C26 109.1(6) . . ?
C24 C23 C26 111.3(7) . . ?
O8 C23 C25 104.0(5) . . ?
C24 C23 C25 112.9(6) . . ?
C26 C23 C25 108.7(6) . . ?
C23 C24 H24A 109.5 . . ?
C23 C24 H24B 109.5 . . ?
H24A C24 H24B 109.5 . . ?
C23 C24 H24C 109.5 . . ?
H24A C24 H24C 109.5 . . ?
H24B C24 H24C 109.5 . . ?
C23 C25 H25A 109.5 . . ?
C23 C25 H25B 109.5 . . ?
H25A C25 H25B 109.5 . . ?
C23 C25 H25C 109.5 . . ?
H25A C25 H25C 109.5 . . ?
H25B C25 H25C 109.5 . . ?
C23 C26 H26A 109.5 . . ?
C23 C26 H26B 109.5 . . ?
H26A C26 H26B 109.5 . . ?
C23 C26 H26C 109.5 . . ?
H26A C26 H26C 109.5 . . ?
H26B C26 H26C 109.5 . . ?
O9 C27 C30 105.5(5) . . ?
O9 C27 C28 110.4(4) . . ?
C30 C27 C28 111.8(5) . . ?
O9 C27 C29 107.8(5) . . ?
C30 C27 C29 110.3(5) . . ?
C28 C27 C29 110.8(5) . . ?
C27 C28 H28A 109.5 . . ?
C27 C28 H28B 109.5 . . ?
H28A C28 H28B 109.5 . . ?
C27 C28 H28C 109.5 . . ?
H28A C28 H28C 109.5 . . ?
H28B C28 H28C 109.5 . . ?
C27 C29 H29A 109.5 . . ?
C27 C29 H29B 109.5 . . ?
H29A C29 H29B 109.5 . . ?
C27 C29 H29C 109.5 . . ?
H29A C29 H29C 109.5 . . ?
H29B C29 H29C 109.5 . . ?
C27 C30 H30A 109.5 . . ?
C27 C30 H30B 109.5 . . ?
H30A C30 H30B 109.5 . . ?
C27 C30 H30C 109.5 . . ?
H30A C30 H30C 109.5 . . ?
H30B C30 H30C 109.5 . . ?
O10 C31 C34 105.5(5) . . ?
O10 C31 C32 108.1(5) . . ?
C34 C31 C32 110.5(5) . . ?
O10 C31 C33 110.5(4) . . ?
C34 C31 C33 111.0(5) . . ?
C32 C31 C33 111.0(5) . . ?
C31 C32 H32A 109.5 . . ?
C31 C32 H32B 109.5 . . ?
H32A C32 H32B 109.5 . . ?
C31 C32 H32C 109.5 . . ?
H32A C32 H32C 109.5 . . ?
H32B C32 H32C 109.5 . . ?
C31 C33 H33A 109.5 . . ?
C31 C33 H33B 109.5 . . ?
H33A C33 H33B 109.5 . . ?
C31 C33 H33C 109.5 . . ?
H33A C33 H33C 109.5 . . ?
H33B C33 H33C 109.5 . . ?
C31 C34 H34A 109.5 . . ?
C31 C34 H34B 109.5 . . ?
H34A C34 H34B 109.5 . . ?
C31 C34 H34C 109.5 . . ?
H34A C34 H34C 109.5 . . ?
H34B C34 H34C 109.5 . . ?
O11 C35 C36A 102.6(9) . . ?
O11 C35 C36 105.6(8) . . ?
O11 C35 H35A 110.6 . . ?
C36 C35 H35A 110.6 . . ?
O11 C35 H35B 110.6 . . ?
C36 C35 H35B 110.6 . . ?
H35A C35 H35B 108.7 . . ?
O11 C35 H35C 111.2 . . ?
C36A C35 H35C 111.2 . . ?
O11 C35 H35D 111.2 . . ?
C36A C35 H35D 111.2 . . ?
H35C C35 H35D 109.2 . . ?
O11 C38 C37A 105.4(9) . . ?
O11 C38 C37 102.1(8) . . ?
O11 C38 H38A 111.3 . . ?
C37 C38 H38A 111.3 . . ?
O11 C38 H38B 111.3 . . ?
C37 C38 H38B 111.3 . . ?
H38A C38 H38B 109.2 . . ?
O11 C38 H38C 110.7 . . ?
C37A C38 H38C 110.7 . . ?
O11 C38 H38D 110.7 . . ?
C37A C38 H38D 110.7 . . ?
H38C C38 H38D 108.8 . . ?
O12 C39 C40A 108.5(8) . . ?
O12 C39 C40 103.3(6) . . ?
O12 C39 H39A 111.1 . . ?
C40 C39 H39A 111.1 . . ?
O12 C39 H39B 111.1 . . ?
C40 C39 H39B 111.1 . . ?
H39A C39 H39B 109.1 . . ?
O12 C39 H39C 110.0 . . ?
C40A C39 H39C 110.0 . . ?
O12 C39 H39D 110.0 . . ?
C40A C39 H39D 110.0 . . ?
H39C C39 H39D 108.4 . . ?
O12 C42 C41 109.1(6) . . ?
O12 C42 C41A 101.6(9) . . ?
O12 C42 H42A 109.9 . . ?
C41 C42 H42A 109.9 . . ?
O12 C42 H42B 109.9 . . ?
C41 C42 H42B 109.9 . . ?
H42A C42 H42B 108.3 . . ?
O12 C42 H42C 111.5 . . ?
C41A C42 H42C 111.5 . . ?
O12 C42 H42D 111.5 . . ?
C41A C42 H42D 111.5 . . ?
H42C C42 H42D 109.3 . . ?
O3 Ce1 O7 131.15(12) . . ?
O3 Ce1 O1 106.55(12) . . ?
O7 Ce1 O1 111.41(13) . . ?
O3 Ce1 O2 109.34(13) . 3_667 ?
O7 Ce1 O2 110.36(12) . 3_667 ?
O1 Ce1 O2 72.90(11) . 3_667 ?
O3 Ce1 O12 80.83(12) . . ?
O7 Ce1 O12 82.98(12) . . ?
O1 Ce1 O12 147.82(11) . . ?
O2 Ce1 O12 75.11(11) 3_667 . ?
O3 Ce1 O11 81.88(12) . . ?
O7 Ce1 O11 80.82(12) . . ?
O1 Ce1 O11 73.25(11) . . ?
O2 Ce1 O11 146.12(11) 3_667 . ?
O12 Ce1 O11 138.77(11) . . ?
C1 O1 Ce1 148.1(3) . . ?
C4 O2 Ce1 145.6(3) . 3_667 ?
Si1 O3 Ce1 160.3(2) . . ?
C11 O4 Si1 131.2(3) . . ?
C15 O5 Si1 131.1(3) . . ?
C19 O6 Si1 132.3(3) . . ?
Si2 O7 Ce1 152.3(2) . . ?
C23 O8 Si2 130.1(4) . . ?
C27 O9 Si2 129.9(3) . . ?
C31 O10 Si2 132.7(4) . . ?
C38 O11 C35 109.3(4) . . ?
C38 O11 Ce1 120.9(3) . . ?
C35 O11 Ce1 124.0(3) . . ?
C39 O12 C42 109.6(4) . . ?
C39 O12 Ce1 132.8(3) . . ?
C42 O12 Ce1 117.6(3) . . ?
O3 Si1 O4 107.80(19) . . ?
O3 Si1 O5 113.25(19) . . ?
O4 Si1 O5 111.7(2) . . ?
O3 Si1 O6 114.5(2) . . ?
O4 Si1 O6 104.7(2) . . ?
O5 Si1 O6 104.55(18) . . ?
O7 Si2 O10 106.8(2) . . ?
O7 Si2 O9 114.5(2) . . ?
O10 Si2 O9 111.9(2) . . ?
O7 Si2 O8 115.1(2) . . ?
O10 Si2 O8 104.2(2) . . ?
O9 Si2 O8 104.0(2) . . ?
C11 C13 H13A 109.5 . . ?
C11 C13 H13B 109.5 . . ?
H13A C13 H13B 109.5 . . ?
C11 C13 H13C 109.5 . . ?
H13A C13 H13C 109.5 . . ?
H13B C13 H13C 109.5 . . ?
C37 C36 C35 100.3(17) . . ?
C37 C36 H36A 111.7 . . ?
C35 C36 H36A 111.7 . . ?
C37 C36 H36B 111.7 . . ?
C35 C36 H36B 111.7 . . ?
H36A C36 H36B 109.5 . . ?
C36 C37 C38 98.6(17) . . ?
C36 C37 H37A 112.1 . . ?
C38 C37 H37A 112.1 . . ?
C36 C37 H37B 112.1 . . ?
C38 C37 H37B 112.1 . . ?
H37A C37 H37B 109.7 . . ?
C41 C40 C39 101.2(12) . . ?
C41 C40 H40A 111.5 . . ?
C39 C40 H40A 111.5 . . ?
C41 C40 H40B 111.5 . . ?
C39 C40 H40B 111.5 . . ?
H40A C40 H40B 109.4 . . ?
C42 C41 C40 99.2(11) . . ?
C42 C41 H41A 111.9 . . ?
C40 C41 H41A 111.9 . . ?
C42 C41 H41B 111.9 . . ?
C40 C41 H41B 111.9 . . ?
H41A C41 H41B 109.6 . . ?
C104 C103 C102 104.9(16) . . ?
C104 C103 H10I 110.8 . . ?
C102 C103 H10I 110.8 . . ?
C104 C103 H10J 110.8 . . ?
C102 C103 H10J 110.8 . . ?
H10I C103 H10J 108.8 . . ?
C101 O100 C104 108.5(15) . . ?
C104 C10A C102 98.6(17) . . ?
C104 C10A H10C 112.0 . . ?
C102 C10A H10C 112.0 . . ?
C104 C10A H10D 112.0 . . ?
C102 C10A H10D 112.0 . . ?
H10C C10A H10D 109.7 . . ?
C11 C13A H13D 109.5 . . ?
C11 C13A H13E 109.5 . . ?
H13D C13A H13E 109.5 . . ?
C11 C13A H13F 109.5 . . ?
H13D C13A H13F 109.5 . . ?
H13E C13A H13F 109.5 . . ?
C35 C36A C37A 96.7(16) . . ?
C35 C36A H36C 112.4 . . ?
C37A C36A H36C 112.4 . . ?
C35 C36A H36D 112.4 . . ?
C37A C36A H36D 112.4 . . ?
H36C C36A H36D 110.0 . . ?
C38 C37A C36A 100.6(16) . . ?
C38 C37A H37C 111.7 . . ?
C36A C37A H37C 111.7 . . ?
C38 C37A H37D 111.7 . . ?
C36A C37A H37D 111.7 . . ?
H37C C37A H37D 109.4 . . ?
C41A C40A C39 101.6(16) . . ?
C41A C40A H40C 111.5 . . ?
C39 C40A H40C 111.5 . . ?
C41A C40A H40D 111.5 . . ?
C39 C40A H40D 111.5 . . ?
H40C C40A H40D 109.3 . . ?
C40A C41A C42 104.5(16) . . ?
C40A C41A H41C 110.9 . . ?
C42 C41A H41C 110.9 . . ?
C40A C41A H41D 110.9 . . ?
C42 C41A H41D 110.9 . . ?
H41C C41A H41D 108.9 . . ?
C101 O10A C104 97.7(13) . . ?

loop_
_geom_bond_atom_site_label_1
_geom_bond_atom_site_label_2
_geom_bond_distance
_geom_bond_site_symmetry_2
_geom_bond_publ_flag
C101 O100 1.366(17) . ?
C101 O10A 1.446(19) . ?
C101 C102 1.502(10) . ?
C101 H10A 0.9900 . ?
C101 H10B 0.9900 . ?
C101 H10E 0.9900 . ?
C101 H10F 0.9900 . ?
C102 C103 1.467(19) . ?
C102 C10A 1.53(3) . ?
C102 H10R 0.9900 . ?
C102 H10S 0.9900 . ?
C102 H10T 0.9900 . ?
C102 H10U 0.9900 . ?
C104 O100 1.39(2) . ?
C104 C103 1.43(2) . ?
C104 C10A 1.50(3) . ?
C104 O10A 1.53(2) . ?
C104 H10K 0.9900 . ?
C104 H10L 0.9900 . ?
C104 H10M 0.9900 . ?
C104 H10N 0.9900 . ?
O1_2 C4_2 1.541(17) . ?
O1_2 C1_2 1.576(19) . ?
C1_2 C2_2 1.436(16) . ?
C1_2 H1A_2 0.9900 . ?
C1_2 H1B_2 0.9900 . ?
C2_2 C3_2 1.427(15) . ?
C2_2 H2A_2 0.9900 . ?
C2_2 H2B_2 0.9900 . ?
C3_2 C4_2 1.390(15) . ?
C3_2 H3A_2 0.9900 . ?
C3_2 H3B_2 0.9900 . ?
C4_2 H4A_2 0.9900 . ?
C4_2 H4B_2 0.9900 . ?
O1_1 C1_1 1.576(17) . ?
O1_1 C4_1 1.583(17) . ?
C1_1 C2_1 1.409(15) . ?
C1_1 H1A_1 0.9900 . ?
C1_1 H1B_1 0.9900 . ?
C2_1 C3_1 1.410(15) . ?
C2_1 H2A_1 0.9900 . ?
C2_1 H2B_1 0.9900 . ?
C3_1 C4_1 1.404(15) . ?
C3_1 H3A_1 0.9900 . ?
C3_1 H3B_1 0.9900 . ?
C4_1 H4A_1 0.9900 . ?
C4_1 H4B_1 0.9900 . ?
C1 O1 1.285(6) . ?
C1 C2 1.436(7) . ?
C1 C6 1.440(7) . ?
C2 C3 1.379(7) . ?
C2 C7 1.499(7) . ?
C3 C4 1.437(7) . ?
C3 C8 1.505(7) . ?
C4 O2 1.286(6) . ?
C4 C5 1.442(7) . ?
C5 C6 1.360(7) . ?
C5 C9 1.507(7) . ?
C6 C10 1.502(7) . ?
C7 H7A 0.9800 . ?
C7 H7B 0.9800 . ?
C7 H7C 0.9800 . ?
C8 H8A 0.9800 . ?
C8 H8B 0.9800 . ?
C8 H8C 0.9800 . ?
C9 H9A 0.9800 . ?
C9 H9B 0.9800 . ?
C9 H9C 0.9800 . ?
C10 H10O 0.9800 . ?
C10 H10P 0.9800 . ?
C10 H10Q 0.9800 . ?
C11 O4 1.440(6) . ?
C11 C13A 1.465(10) . ?
C11 C14 1.514(9) . ?
C11 C12 1.536(10) . ?
C11 C13 1.84(6) . ?
C12 H12A 0.9800 . ?
C12 H12B 0.9800 . ?
C12 H12C 0.9800 . ?
C14 H14A 0.9800 . ?
C14 H14B 0.9800 . ?
C14 H14C 0.9800 . ?
C15 O5 1.439(6) . ?
C15 C17 1.510(8) . ?
C15 C16 1.521(8) . ?
C15 C18 1.525(7) . ?
C16 H16A 0.9800 . ?
C16 H16B 0.9800 . ?
C16 H16C 0.9800 . ?
C17 H17A 0.9800 . ?
C17 H17B 0.9800 . ?
C17 H17C 0.9800 . ?
C18 H18A 0.9800 . ?
C18 H18B 0.9800 . ?
C18 H18C 0.9800 . ?
C19 O6 1.435(6) . ?
C19 C22 1.513(7) . ?
C19 C20 1.516(8) . ?
C19 C21 1.526(7) . ?
C20 H20A 0.9800 . ?
C20 H20B 0.9800 . ?
C20 H20C 0.9800 . ?
C21 H21A 0.9800 . ?
C21 H21B 0.9800 . ?
C21 H21C 0.9800 . ?
C22 H22A 0.9800 . ?
C22 H22B 0.9800 . ?
C22 H22C 0.9800 . ?
C23 O8 1.447(7) . ?
C23 C24 1.508(9) . ?
C23 C26 1.517(9) . ?
C23 C25 1.522(9) . ?
C24 H24A 0.9800 . ?
C24 H24B 0.9800 . ?
C24 H24C 0.9800 . ?
C25 H25A 0.9800 . ?
C25 H25B 0.9800 . ?
C25 H25C 0.9800 . ?
C26 H26A 0.9800 . ?
C26 H26B 0.9800 . ?
C26 H26C 0.9800 . ?
C27 O9 1.439(6) . ?
C27 C30 1.501(8) . ?
C27 C28 1.508(8) . ?
C27 C29 1.517(8) . ?
C28 H28A 0.9800 . ?
C28 H28B 0.9800 . ?
C28 H28C 0.9800 . ?
C29 H29A 0.9800 . ?
C29 H29B 0.9800 . ?
C29 H29C 0.9800 . ?
C30 H30A 0.9800 . ?
C30 H30B 0.9800 . ?
C30 H30C 0.9800 . ?
C31 O10 1.445(6) . ?
C31 C34 1.506(9) . ?
C31 C32 1.519(8) . ?
C31 C33 1.523(8) . ?
C32 H32A 0.9800 . ?
C32 H32B 0.9800 . ?
C32 H32C 0.9800 . ?
C33 H33A 0.9800 . ?
C33 H33B 0.9800 . ?
C33 H33C 0.9800 . ?
C34 H34A 0.9800 . ?
C34 H34B 0.9800 . ?
C34 H34C 0.9800 . ?
C35 O11 1.439(7) . ?
C35 C36A 1.506(16) . ?
C35 C36 1.579(18) . ?
C35 H35A 0.9900 . ?
C35 H35B 0.9900 . ?
C35 H35C 0.9900 . ?
C35 H35D 0.9900 . ?
C38 O11 1.416(7) . ?
C38 C37A 1.476(17) . ?
C38 C37 1.632(19) . ?
C38 H38A 0.9900 . ?
C38 H38B 0.9900 . ?
C38 H38C 0.9900 . ?
C38 H38D 0.9900 . ?
C39 O12 1.438(6) . ?
C39 C40A 1.466(18) . ?
C39 C40 1.583(15) . ?
C39 H39A 0.9900 . ?
C39 H39B 0.9900 . ?
C39 H39C 0.9900 . ?
C39 H39D 0.9900 . ?
C42 O12 1.446(6) . ?
C42 C41 1.468(14) . ?
C42 C41A 1.59(2) . ?
C42 H42A 0.9900 . ?
C42 H42B 0.9900 . ?
C42 H42C 0.9900 . ?
C42 H42D 0.9900 . ?
Ce1 O3 2.235(3) . ?
Ce1 O7 2.249(3) . ?
Ce1 O1 2.370(3) . ?
Ce1 O2 2.382(3) 3_667 ?
Ce1 O12 2.571(3) . ?
Ce1 O11 2.579(3) . ?
O2 Ce1 2.382(3) 3_667 ?
O3 Si1 1.584(3) . ?
O4 Si1 1.628(4) . ?
O5 Si1 1.629(4) . ?
O6 Si1 1.635(4) . ?
O7 Si2 1.575(4) . ?
O8 Si2 1.636(4) . ?
O9 Si2 1.635(4) . ?
O10 Si2 1.630(4) . ?
C13 H13A 0.9800 . ?
C13 H13B 0.9800 . ?
C13 H13C 0.9800 . ?
C36 C37 1.45(3) . ?
C36 H36A 0.9900 . ?
C36 H36B 0.9900 . ?
C37 H37A 0.9900 . ?
C37 H37B 0.9900 . ?
C40 C41 1.57(2) . ?
C40 H40A 0.9900 . ?
C40 H40B 0.9900 . ?
C41 H41A 0.9900 . ?
C41 H41B 0.9900 . ?
C103 H10I 0.9900 . ?
C103 H10J 0.9900 . ?
C10A H10C 0.9900 . ?
C10A H10D 0.9900 . ?
C13A H13D 0.9800 . ?
C13A H13E 0.9800 . ?
C13A H13F 0.9800 . ?
C36A C37A 1.55(3) . ?
C36A H36C 0.9900 . ?
C36A H36D 0.9900 . ?
C37A H37C 0.9900 . ?
C37A H37D 0.9900 . ?
C40A C41A 1.46(3) . ?
C40A H40C 0.9900 . ?
C40A H40D 0.9900 . ?
C41A H41C 0.9900 . ?
C41A H41D 0.9900 . ?
